data_4312937
loop_
_publ_author_name
'Maja Mrak'
'Uwe Kolitsch'
'Christian Lengauer'
'Ven\<ceslav Kau\<ci\<c'
'Ekkehart Tillmanns'

_publ_contact_author_address
; 
Maja Mrak
National Institute of Chemistry 
Hajdrihova 19 
SI-1000 Ljubljana 
Slovenia
;
_publ_contact_author_email maja.mrak@ki.si
_publ_contact_author_fax '++386 1 425 92 44'
_publ_contact_author_name 'Maja Mrak'
_publ_contact_author_phone '++386 1 476 02 00'
_publ_section_title
;
 Synthesis, Structural and Spectroscopic Properties of Two New
 Ethylenediamine-Templated Gallophosphate-Oxalate Layered Materials
;
_journal_name_full 'Inorganic Chemistry'
_journal_page_first 598
_journal_page_last 604
_journal_paper_doi 10.1021/ic025663r
_journal_volume 42
_journal_year 2003
_chemical_formula_sum 'C16 H50 Ga4 N8 O42 P6'
_chemical_formula_weight 1491.34
_space_group_IT_number 14
_symmetry_cell_setting monoclinic
_symmetry_space_group_name_Hall '-P 2ybc'
_symmetry_space_group_name_H-M 'P 1 21/c 1'
_atom_sites_solution_hydrogens geom
_atom_sites_solution_primary direct
_atom_sites_solution_secondary difmap
_audit_creation_method SHELXL-97
_cell_angle_alpha 90.00
_cell_angle_beta 106.660(10)
_cell_angle_gamma 90.00
_cell_formula_units_Z 2
_cell_length_a 6.3550(10)
_cell_length_b 39.362(8)
_cell_length_c 9.249(2)
_cell_measurement_temperature 293(2)
_cell_volume 2216.5(8)
_computing_structure_refinement 'SHELXL-97 (Sheldrick, 1997)'
_computing_structure_solution 'SHELXS-97 (Sheldrick, 1990)'
_diffrn_ambient_temperature 293(2)
_diffrn_measured_fraction_theta_full 0.998
_diffrn_measured_fraction_theta_max 0.998
_diffrn_measurement_device_type 'Nonius KappaCCD'
_diffrn_radiation_monochromator graphite
_diffrn_radiation_source 'fine-focus sealed tube'
_diffrn_radiation_type MoK\a
_diffrn_radiation_wavelength 0.71073
_diffrn_reflns_av_R_equivalents 0.0184
_diffrn_reflns_av_sigmaI/netI 0.0381
_diffrn_reflns_limit_h_max 8
_diffrn_reflns_limit_h_min -8
_diffrn_reflns_limit_k_max 50
_diffrn_reflns_limit_k_min -51
_diffrn_reflns_limit_l_max 11
_diffrn_reflns_limit_l_min -12
_diffrn_reflns_number 9948
_diffrn_reflns_theta_full 27.50
_diffrn_reflns_theta_max 27.50
_diffrn_reflns_theta_min 2.77
_exptl_absorpt_coefficient_mu 2.761
_exptl_absorpt_correction_T_max 0.8743
_exptl_absorpt_correction_T_min 0.7154
_exptl_absorpt_correction_type multi-scan
_exptl_crystal_colour colorless
_exptl_crystal_density_diffrn 2.235
_exptl_crystal_density_method 'not measured'
_exptl_crystal_description prism
_exptl_crystal_F_000 1504
_exptl_crystal_size_max 0.13
_exptl_crystal_size_mid 0.11
_exptl_crystal_size_min 0.05
_refine_diff_density_max 0.409
_refine_diff_density_min -0.328
_refine_diff_density_rms 0.071
_refine_ls_extinction_coef 0.0016(2)
_refine_ls_extinction_expression Fc^*^=kFc[1+0.001xFc^2^\l^3^/sin(2\q)]^-1/4^
_refine_ls_extinction_method SHELXL
_refine_ls_goodness_of_fit_ref 1.078
_refine_ls_hydrogen_treatment mixed
_refine_ls_matrix_type full
_refine_ls_number_parameters 425
_refine_ls_number_reflns 5082
_refine_ls_number_restraints 46
_refine_ls_restrained_S_all 1.074
_refine_ls_R_factor_all 0.0271
_refine_ls_R_factor_gt 0.0218
_refine_ls_shift/su_max 0.001
_refine_ls_shift/su_mean 0.000
_refine_ls_structure_factor_coef Fsqd
_refine_ls_weighting_details 'calc w=1/[\s^2^(Fo^2^)+(0.0100P)^2^+1.7000P] where P=(Fo^2^+2Fc^2^)/3'
_refine_ls_weighting_scheme calc
_refine_ls_wR_factor_gt 0.0543
_refine_ls_wR_factor_ref 0.0563
_reflns_number_gt 4554
_reflns_number_total 5082
_reflns_threshold_expression >2sigma(I)
_cod_data_source_file ic025663r_s1_1.cif
_cod_data_source_block 1
_cod_depositor_comments
;
The following automatic conversions were performed:

data name '_atom_site_symetry_multiplicity' was replaced with
'_atom_site_symmetry_multiplicity' as specified in the replacement
file 'data/replacement-values/replacement_tags.lst'.

Automatic conversion script
Id: cif_correct_tags 9268 2022-04-12 08:56:07Z antanas 
;
_cod_original_cell_volume 2216.5(7)
_cod_database_code 4312937

loop_
_symmetry_equiv_pos_as_xyz
'x, y, z'
'-x, y+1/2, -z+1/2'
'-x, -y, -z'
'x, -y-1/2, z-1/2'

loop_
_atom_site_label
_atom_site_type_symbol
_atom_site_fract_x
_atom_site_fract_y
_atom_site_fract_z
_atom_site_U_iso_or_equiv
_atom_site_adp_type
_atom_site_occupancy
_atom_site_symmetry_multiplicity
_atom_site_calc_flag
_atom_site_refinement_flags
_atom_site_disorder_assembly
_atom_site_disorder_group
Ga1 Ga 0.63176(3) 0.140517(5) 0.58065(2) 0.00966(7) Uani 1 1 d . . .
Ga2 Ga 0.25345(3) 0.093696(5) 0.91012(2) 0.00949(7) Uani 1 1 d . . .
P1 P 0.15532(8) 0.150349(12) 0.65587(5) 0.00992(11) Uani 1 1 d . . .
P2 P 0.72796(8) 0.082381(12) 0.82845(5) 0.00962(11) Uani 1 1 d . . .
P3 P 0.54863(8) 0.126617(13) 1.21913(5) 0.01052(11) Uani 1 1 d . . .
O5 O 0.6631(2) 0.09553(3) 0.66814(15) 0.0148(3) Uani 1 1 d . . .
O3 O 0.9281(2) 0.14058(4) 0.55697(16) 0.0166(3) Uani 1 1 d . . .
O10 O 0.5319(2) 0.12090(3) 0.37867(14) 0.0141(3) Uani 1 1 d . . .
O2 O 0.2118(2) 0.13671(3) 0.81544(15) 0.0154(3) Uani 1 1 d . . .
O11 O 0.3351(2) 0.11303(3) 1.11135(14) 0.0136(3) Uani 1 1 d . . .
O6 O -0.0453(2) 0.09273(4) 0.92409(15) 0.0154(3) Uani 1 1 d . . .
O7 O 0.5705(2) 0.09217(4) 0.91920(15) 0.0154(3) Uani 1 1 d . . .
O1 O 0.3190(2) 0.14024(4) 0.57306(16) 0.0153(3) Uani 1 1 d . . .
O4 O 0.1535(3) 0.19042(4) 0.66971(17) 0.0206(3) Uani 1 1 d D . .
O8 O 0.7185(3) 0.04249(4) 0.80758(17) 0.0199(3) Uani 1 1 d D . .
O9 O 0.6047(2) 0.16196(4) 1.18294(16) 0.0189(3) Uani 1 1 d . . .
O12 O 0.7411(2) 0.10165(4) 1.20756(17) 0.0188(3) Uani 1 1 d D . .
H21 H 0.211(4) 0.1961(7) 0.746(2) 0.034(5) Uiso 1 1 d D . .
H22 H 0.730(5) 0.0333(7) 0.879(2) 0.034(5) Uiso 1 1 d D . .
H23 H 0.724(5) 0.0975(7) 1.126(2) 0.034(5) Uiso 1 1 d D . .
O14 O 0.7239(2) 0.16404(3) 0.77894(15) 0.0145(3) Uani 1 1 d . . .
O16 O 0.5834(2) 0.18858(3) 0.50434(15) 0.0164(3) Uani 1 1 d . . .
C1 C 0.7248(3) 0.19638(5) 0.7690(2) 0.0150(4) Uani 1 1 d . . .
C2 C 0.6251(3) 0.21072(5) 0.6086(2) 0.0176(4) Uani 1 1 d . . .
O13 O 0.8004(3) 0.21577(4) 0.87548(17) 0.0240(3) Uani 1 1 d . . .
O15 O 0.6000(3) 0.24152(4) 0.59261(19) 0.0363(4) Uani 1 1 d . . .
O18 O 0.1821(2) 0.06608(3) 0.72045(15) 0.0141(3) Uani 1 1 d . . .
O20 O 0.2917(2) 0.04623(3) 1.00258(15) 0.0162(3) Uani 1 1 d . . .
C3 C 0.1980(3) 0.03390(5) 0.7400(2) 0.0147(4) Uani 1 1 d . . .
C4 C 0.2476(3) 0.02211(5) 0.9066(2) 0.0163(4) Uani 1 1 d . . .
O17 O 0.1807(3) 0.01294(4) 0.63921(16) 0.0226(3) Uani 1 1 d . . .
O19 O 0.2430(3) -0.00844(4) 0.93311(18) 0.0271(4) Uani 1 1 d . . .
OW O 0.3379(3) 0.20621(4) 0.9517(2) 0.0338(4) Uani 1 1 d D . .
HW1 H 0.405(5) 0.1903(6) 0.993(3) 0.048(7) Uiso 1 1 d D . .
HW2 H 0.414(5) 0.2224(6) 0.977(3) 0.048(7) Uiso 1 1 d D . .
N1 N 0.1563(3) 0.08294(5) 0.4097(2) 0.0205(4) Uani 1 1 d D . .
C5 C 0.1483(4) 0.05148(6) 0.3217(3) 0.0234(5) Uani 1 1 d D . .
C6 C 0.3557(4) 0.03097(6) 0.3755(3) 0.0258(5) Uani 1 1 d D . .
N2 N 0.5317(4) 0.04256(5) 0.3117(2) 0.0285(5) Uani 1 1 d D . .
H1 H 0.113(4) 0.0570(6) 0.2182(19) 0.034(4) Uiso 1 1 d D . .
H2 H 0.031(3) 0.0384(6) 0.335(3) 0.034(4) Uiso 1 1 d D . .
H3 H 0.412(4) 0.0318(6) 0.4813(18) 0.034(4) Uiso 1 1 d D . .
H4 H 0.322(4) 0.0083(4) 0.343(3) 0.034(4) Uiso 1 1 d D . .
H5 H 0.269(3) 0.0958(6) 0.402(3) 0.048(4) Uiso 1 1 d D . .
H6 H 0.172(5) 0.0797(7) 0.5085(16) 0.048(4) Uiso 1 1 d D . .
H7 H 0.027(3) 0.0938(7) 0.371(3) 0.048(4) Uiso 1 1 d D . .
H8 H 0.645(3) 0.0274(6) 0.335(3) 0.048(4) Uiso 1 1 d D . .
H9 H 0.595(4) 0.0604(5) 0.370(3) 0.048(4) Uiso 1 1 d D . .
H10 H 0.476(5) 0.0438(7) 0.2099(15) 0.048(4) Uiso 1 1 d D . .
N3 N -0.0028(3) 0.16758(5) 0.1017(2) 0.0239(4) Uani 1 1 d D . .
C7 C 0.1390(4) 0.18359(7) 0.2408(3) 0.0262(5) Uani 1 1 d D . .
C8 C 0.0527(4) 0.21739(6) 0.2739(3) 0.0260(5) Uani 1 1 d D . .
N4 N -0.1236(3) 0.21468(5) 0.3490(2) 0.0225(4) Uani 1 1 d D . .
H11 H 0.282(3) 0.1875(7) 0.235(3) 0.045(4) Uiso 1 1 d D . .
H12 H 0.146(5) 0.1679(6) 0.318(3) 0.045(4) Uiso 1 1 d D . .
H13 H 0.172(4) 0.2290(6) 0.339(3) 0.045(4) Uiso 1 1 d D . .
H14 H -0.005(4) 0.2303(6) 0.186(2) 0.045(4) Uiso 1 1 d D . .
H15 H -0.023(5) 0.1834(6) 0.031(2) 0.044(3) Uiso 1 1 d D . .
H16 H 0.058(4) 0.1483(5) 0.083(3) 0.044(3) Uiso 1 1 d D . .
H17 H -0.134(3) 0.1618(7) 0.111(3) 0.044(3) Uiso 1 1 d D . .
H18 H -0.230(4) 0.2009(6) 0.298(3) 0.044(3) Uiso 1 1 d D . .
H19 H -0.182(4) 0.2352(4) 0.352(3) 0.044(3) Uiso 1 1 d D . .
H20 H -0.059(4) 0.2081(7) 0.4429(17) 0.044(3) Uiso 1 1 d D . .

loop_
_atom_site_aniso_label
_atom_site_aniso_U_11
_atom_site_aniso_U_22
_atom_site_aniso_U_33
_atom_site_aniso_U_23
_atom_site_aniso_U_13
_atom_site_aniso_U_12
Ga1 0.00810(11) 0.01223(12) 0.00848(11) -0.00017(8) 0.00211(8) -0.00028(8)
Ga2 0.00847(11) 0.01146(12) 0.00836(11) 0.00003(7) 0.00213(8) 0.00043(8)
P1 0.0083(2) 0.0113(2) 0.0102(2) 0.00063(18) 0.00270(18) 0.00048(19)
P2 0.0088(2) 0.0112(2) 0.0091(2) 0.00018(18) 0.00307(18) 0.00035(19)
P3 0.0093(2) 0.0135(2) 0.0085(2) -0.00070(18) 0.00217(18) -0.00008(19)
O5 0.0181(7) 0.0142(7) 0.0114(7) 0.0017(5) 0.0034(6) 0.0008(6)
O3 0.0083(7) 0.0269(8) 0.0145(7) -0.0031(6) 0.0029(6) -0.0011(6)
O10 0.0137(7) 0.0198(7) 0.0085(6) -0.0017(5) 0.0027(5) -0.0031(6)
O2 0.0195(8) 0.0131(7) 0.0127(7) 0.0022(5) 0.0034(6) 0.0009(6)
O11 0.0101(7) 0.0208(7) 0.0095(7) -0.0035(5) 0.0020(5) -0.0006(6)
O6 0.0079(7) 0.0235(8) 0.0147(7) -0.0007(6) 0.0030(6) -0.0004(6)
O7 0.0092(7) 0.0244(8) 0.0137(7) -0.0030(6) 0.0051(6) -0.0005(6)
O1 0.0089(7) 0.0217(8) 0.0158(7) -0.0028(6) 0.0046(6) -0.0006(6)
O4 0.0292(9) 0.0133(8) 0.0182(8) -0.0002(6) 0.0049(7) 0.0017(6)
O8 0.0313(9) 0.0126(7) 0.0157(8) 0.0009(6) 0.0065(7) 0.0004(6)
O9 0.0220(8) 0.0156(7) 0.0205(8) 0.0008(6) 0.0081(6) -0.0038(6)
O12 0.0143(7) 0.0275(8) 0.0134(7) -0.0050(6) 0.0020(6) 0.0065(6)
O14 0.0174(7) 0.0132(7) 0.0118(7) 0.0000(5) 0.0024(6) -0.0005(6)
O16 0.0180(7) 0.0168(7) 0.0131(7) 0.0020(6) 0.0025(6) -0.0010(6)
C1 0.0129(10) 0.0171(10) 0.0153(10) -0.0008(8) 0.0047(8) 0.0006(8)
C2 0.0165(10) 0.0164(11) 0.0194(11) 0.0022(8) 0.0042(8) 0.0000(8)
O13 0.0350(9) 0.0154(8) 0.0186(8) -0.0041(6) 0.0031(7) -0.0034(7)
O15 0.0562(12) 0.0139(8) 0.0302(10) 0.0042(7) -0.0014(9) 0.0021(8)
O18 0.0179(7) 0.0137(7) 0.0107(7) -0.0005(5) 0.0043(6) -0.0001(6)
O20 0.0211(8) 0.0146(7) 0.0130(7) 0.0012(6) 0.0048(6) 0.0020(6)
C3 0.0123(10) 0.0161(10) 0.0160(10) 0.0001(8) 0.0046(8) -0.0017(8)
C4 0.0156(10) 0.0159(10) 0.0177(11) 0.0022(8) 0.0055(8) 0.0013(8)
O17 0.0326(9) 0.0167(8) 0.0183(8) -0.0046(6) 0.0073(7) -0.0011(7)
O19 0.0412(10) 0.0145(8) 0.0243(8) 0.0053(6) 0.0074(8) -0.0015(7)
OW 0.0356(11) 0.0236(10) 0.0332(10) -0.0047(8) -0.0045(8) -0.0020(8)
N1 0.0195(10) 0.0196(10) 0.0214(10) -0.0007(8) 0.0045(8) 0.0004(8)
C5 0.0230(12) 0.0214(12) 0.0253(12) -0.0073(9) 0.0060(10) -0.0051(9)
C6 0.0348(14) 0.0181(12) 0.0288(13) 0.0016(10) 0.0161(11) 0.0026(10)
N2 0.0262(11) 0.0271(11) 0.0337(12) 0.0058(9) 0.0109(10) 0.0056(9)
N3 0.0239(10) 0.0267(11) 0.0219(10) 0.0015(8) 0.0079(9) 0.0029(9)
C7 0.0194(11) 0.0373(14) 0.0214(12) 0.0009(10) 0.0047(10) 0.0086(10)
C8 0.0248(12) 0.0269(13) 0.0294(13) -0.0021(10) 0.0128(11) -0.0062(10)
N4 0.0267(11) 0.0172(10) 0.0261(11) -0.0003(8) 0.0116(9) 0.0032(8)

loop_
_atom_type_symbol
_atom_type_description
_atom_type_scat_dispersion_real
_atom_type_scat_dispersion_imag
_atom_type_scat_source
O O 0.0106 0.0060 'International Tables Vol C Tables 4.2.6.8 and 6.1.1.4'
P P 0.1023 0.0942 'International Tables Vol C Tables 4.2.6.8 and 6.1.1.4'
Ga Ga 0.2307 1.6083 'International Tables Vol C Tables 4.2.6.8 and 6.1.1.4'
C C 0.0033 0.0016 'International Tables Vol C Tables 4.2.6.8 and 6.1.1.4'
N N 0.0061 0.0033 'International Tables Vol C Tables 4.2.6.8 and 6.1.1.4'
H H 0.0000 0.0000 'International Tables Vol C Tables 4.2.6.8 and 6.1.1.4'

loop_
_geom_angle_atom_site_label_1
_geom_angle_atom_site_label_2
_geom_angle_atom_site_label_3
_geom_angle
_geom_angle_site_symmetry_1
_geom_angle_site_symmetry_3
_geom_angle_publ_flag
O5 Ga1 O10 90.26(6) . . ?
O5 Ga1 O3 93.51(6) . . ?
O10 Ga1 O3 87.28(6) . . ?
O5 Ga1 O1 89.51(6) . . ?
O10 Ga1 O1 85.17(6) . . ?
O3 Ga1 O1 171.89(6) . . ?
O5 Ga1 O14 94.17(6) . . ?
O10 Ga1 O14 175.40(6) . . ?
O3 Ga1 O14 93.68(6) . . ?
O1 Ga1 O14 93.61(6) . . ?
O5 Ga1 O16 174.38(6) . . ?
O10 Ga1 O16 93.51(6) . . ?
O3 Ga1 O16 90.83(6) . . ?
O1 Ga1 O16 86.66(6) . . ?
O14 Ga1 O16 81.98(6) . . ?
O5 Ga1 O9 126.18(5) . 1_554 ?
O10 Ga1 O9 40.10(5) . 1_554 ?
O3 Ga1 O9 70.32(5) . 1_554 ?
O1 Ga1 O9 101.85(5) . 1_554 ?
O14 Ga1 O9 136.29(5) . 1_554 ?
O16 Ga1 O9 58.80(4) . 1_554 ?
O5 Ga1 O12 89.33(5) . 1_554 ?
O10 Ga1 O12 27.76(5) . 1_554 ?
O3 Ga1 O12 59.67(5) . 1_554 ?
O1 Ga1 O12 112.90(5) . 1_554 ?
O14 Ga1 O12 153.30(5) . 1_554 ?
O16 Ga1 O12 95.94(5) . 1_554 ?
O9 Ga1 O12 37.69(3) 1_554 1_554 ?
O5 Ga1 O11 98.81(5) . 1_554 ?
O10 Ga1 O11 10.34(5) . 1_554 ?
O3 Ga1 O11 92.55(5) . 1_554 ?
O1 Ga1 O11 79.54(5) . 1_554 ?
O14 Ga1 O11 165.22(4) . 1_554 ?
O16 Ga1 O11 84.54(4) . 1_554 ?
O9 Ga1 O11 35.59(3) 1_554 1_554 ?
O12 Ga1 O11 34.76(3) 1_554 1_554 ?
O2 Ga2 O11 93.24(6) . . ?
O2 Ga2 O6 92.21(6) . . ?
O11 Ga2 O6 86.65(6) . . ?
O2 Ga2 O7 92.99(6) . . ?
O11 Ga2 O7 88.99(6) . . ?
O6 Ga2 O7 173.38(6) . . ?
O2 Ga2 O18 96.54(6) . . ?
O11 Ga2 O18 170.17(6) . . ?
O6 Ga2 O18 93.88(6) . . ?
O7 Ga2 O18 89.58(6) . . ?
O2 Ga2 O20 177.28(6) . . ?
O11 Ga2 O20 89.44(6) . . ?
O6 Ga2 O20 87.45(6) . . ?
O7 Ga2 O20 87.54(6) . . ?
O18 Ga2 O20 80.79(6) . . ?
O2 Ga2 O12 104.93(5) . . ?
O11 Ga2 O12 44.05(5) . . ?
O6 Ga2 O12 127.52(5) . . ?
O7 Ga2 O12 46.90(5) . . ?
O18 Ga2 O12 131.36(5) . . ?
O20 Ga2 O12 77.37(5) . . ?
O2 Ga2 O9 70.25(5) . . ?
O11 Ga2 O9 33.48(5) . . ?
O6 Ga2 O9 111.00(5) . . ?
O7 Ga2 O9 67.12(5) . . ?
O18 Ga2 O9 151.77(4) . . ?
O20 Ga2 O9 112.38(5) . . ?
O12 Ga2 O9 39.09(3) . . ?
O2 Ga2 O10 101.86(5) . 1_556 ?
O11 Ga2 O10 11.40(4) . 1_556 ?
O6 Ga2 O10 93.75(5) . 1_556 ?
O7 Ga2 O10 81.19(4) . 1_556 ?
O18 Ga2 O10 159.77(4) . 1_556 ?
O20 Ga2 O10 80.86(4) . 1_556 ?
O12 Ga2 O10 34.71(3) . 1_556 ?
O9 Ga2 O10 35.88(3) . 1_556 ?
O2 Ga2 O12 100.24(5) . 1_455 ?
O11 Ga2 O12 57.81(4) . 1_455 ?
O6 Ga2 O12 29.81(4) . 1_455 ?
O7 Ga2 O12 144.59(4) . 1_455 ?
O18 Ga2 O12 120.87(4) . 1_455 ?
O20 Ga2 O12 80.78(4) . 1_455 ?
O12 Ga2 O12 97.77(4) . 1_455 ?
O9 Ga2 O12 86.64(3) . 1_455 ?
O10 Ga2 O12 64.05(3) 1_556 1_455 ?
O1 P1 O2 113.30(8) . . ?
O1 P1 O3 107.54(8) . 1_455 ?
O2 P1 O3 114.56(8) . 1_455 ?
O1 P1 O4 108.98(8) . . ?
O2 P1 O4 106.25(8) . . ?
O3 P1 O4 105.85(8) 1_455 . ?
O1 P1 O10 7.69(6) . . ?
O2 P1 O10 119.12(6) . . ?
O3 P1 O10 100.04(6) 1_455 . ?
O4 P1 O10 110.34(6) . . ?
O1 P1 O10 106.42(6) . 1_455 ?
O2 P1 O10 114.46(6) . 1_455 ?
O3 P1 O10 1.48(6) 1_455 1_455 ?
O4 P1 O10 107.21(7) . 1_455 ?
O10 P1 O10 98.95(3) . 1_455 ?
O1 P1 O11 112.26(6) . . ?
O2 P1 O11 1.75(6) . . ?
O3 P1 O11 116.31(6) 1_455 . ?
O4 P1 O11 105.52(6) . . ?
O10 P1 O11 118.22(3) . . ?
O10 P1 O11 116.20(3) 1_455 . ?
O1 P1 O12 74.63(6) . 1_454 ?
O2 P1 O12 129.77(6) . 1_454 ?
O3 P1 O12 32.91(6) 1_455 1_454 ?
O4 P1 O12 117.94(6) . 1_454 ?
O10 P1 O12 67.16(3) . 1_454 ?
O10 P1 O12 31.79(3) 1_455 1_454 ?
O11 P1 O12 131.16(3) . 1_454 ?
O5 P2 O6 115.28(8) . 1_655 ?
O5 P2 O7 114.51(8) . . ?
O6 P2 O7 105.93(8) 1_655 . ?
O5 P2 O8 103.31(8) . . ?
O6 P2 O8 109.56(8) 1_655 . ?
O7 P2 O8 108.02(8) . . ?
O5 P2 O12 144.55(6) . . ?
O6 P2 O12 67.55(6) 1_655 . ?
O7 P2 O12 40.59(6) . . ?
O8 P2 O12 108.70(6) . . ?
O5 P2 O11 117.35(6) . 1_655 ?
O6 P2 O11 3.45(6) 1_655 1_655 ?
O7 P2 O11 102.49(6) . 1_655 ?
O8 P2 O11 111.08(6) . 1_655 ?
O12 P2 O11 64.21(3) . 1_655 ?
O5 P2 O10 1.44(6) . . ?
O6 P2 O10 115.92(6) 1_655 . ?
O7 P2 O10 113.08(6) . . ?
O8 P2 O10 104.11(6) . . ?
O12 P2 O10 143.30(3) . . ?
O11 P2 O10 117.91(3) 1_655 . ?
O5 P2 O11 117.43(6) . . ?
O6 P2 O11 101.03(6) 1_655 . ?
O7 P2 O11 4.91(6) . . ?
O8 P2 O11 110.28(6) . . ?
O12 P2 O11 36.02(3) . . ?
O11 P2 O11 97.58(3) 1_655 . ?
O10 P2 O11 115.99(3) . . ?
O9 P3 O10 116.10(8) . 1_556 ?
O9 P3 O11 113.71(8) . . ?
O10 P3 O11 106.47(8) 1_556 . ?
O9 P3 O12 108.73(9) . . ?
O10 P3 O12 103.95(8) 1_556 . ?
O11 P3 O12 107.11(8) . . ?
P2 O5 Ga1 133.67(8) . . ?
P2 O5 O10 177.77(9) . . ?
Ga1 O5 O10 45.14(4) . . ?
P1 O3 Ga1 135.33(9) 1_655 . ?
P1 O3 O10 177.69(9) 1_655 . ?
Ga1 O3 O10 46.27(4) . . ?
P1 O3 O12 133.29(7) 1_655 1_554 ?
Ga1 O3 O12 91.15(5) . 1_554 ?
O10 O3 O12 44.95(4) . 1_554 ?
P1 O3 O9 134.81(8) 1_655 1_554 ?
Ga1 O3 O9 78.70(5) . 1_554 ?
O10 O3 O9 45.60(4) . 1_554 ?
O12 O3 O9 41.79(4) 1_554 1_554 ?
P3 O10 Ga1 140.67(9) 1_554 . ?
P3 O10 O11 36.84(5) 1_554 1_554 ?
Ga1 O10 O11 161.44(8) . 1_554 ?
P3 O10 O12 39.04(5) 1_554 1_554 ?
Ga1 O10 O12 130.56(7) . 1_554 ?
O11 O10 O12 61.67(6) 1_554 1_554 ?
P3 O10 O9 31.61(5) 1_554 1_554 ?
Ga1 O10 O9 110.56(7) . 1_554 ?
O11 O10 O9 60.70(6) 1_554 1_554 ?
O12 O10 O9 60.02(6) 1_554 1_554 ?
P3 O10 O1 143.45(9) 1_554 . ?
Ga1 O10 O1 47.68(4) . . ?
O11 O10 O1 120.55(7) 1_554 . ?
O12 O10 O1 177.47(8) 1_554 . ?
O9 O10 O1 121.83(7) 1_554 . ?
P3 O10 O3 103.72(7) 1_554 . ?
Ga1 O10 O3 46.45(4) . . ?
O11 O10 O3 140.38(7) 1_554 . ?
O12 O10 O3 84.26(6) 1_554 . ?
O9 O10 O3 85.70(6) 1_554 . ?
O1 O10 O3 94.09(6) . . ?
P3 O10 O5 155.25(8) 1_554 . ?
Ga1 O10 O5 44.60(4) . . ?
O11 O10 O5 149.35(7) 1_554 . ?
O12 O10 O5 116.43(7) 1_554 . ?
O9 O10 O5 148.11(7) 1_554 . ?
O1 O10 O5 61.05(5) . . ?
O3 O10 O5 62.64(5) . . ?
P1 O2 Ga2 137.07(9) . . ?
P1 O2 O11 177.29(9) . . ?
Ga2 O2 O11 44.07(4) . . ?
P1 O2 O9 134.72(7) . . ?
Ga2 O2 O9 81.27(5) . . ?
O11 O2 O9 42.84(4) . . ?
P3 O11 Ga2 134.85(8) . . ?
P3 O11 O10 36.69(5) . 1_556 ?
Ga2 O11 O10 159.61(8) . 1_556 ?
P3 O11 O12 37.32(5) . . ?
Ga2 O11 O12 103.57(6) . . ?
O10 O11 O12 59.37(6) 1_556 . ?
P3 O11 O9 32.73(5) . . ?
Ga2 O11 O9 121.57(7) . . ?
O10 O11 O9 61.91(6) 1_556 . ?
O12 O11 O9 59.71(6) . . ?
P3 O11 O6 176.91(9) . . ?
Ga2 O11 O6 46.70(4) . . ?
O10 O11 O6 143.19(7) 1_556 . ?
O12 O11 O6 145.56(7) . . ?
O9 O11 O6 144.84(7) . . ?
P3 O11 O7 88.88(7) . . ?
Ga2 O11 O7 46.31(4) . . ?
O10 O11 O7 118.30(7) 1_556 . ?
O12 O11 O7 58.93(5) . . ?
O9 O11 O7 86.78(6) . . ?
O6 O11 O7 92.90(6) . . ?
P3 O11 O2 118.05(8) . . ?
Ga2 O11 O2 42.68(4) . . ?
O10 O11 O2 150.30(7) 1_556 . ?
O12 O11 O2 112.24(7) . . ?
O9 O11 O2 88.92(6) . . ?
O6 O11 O2 60.88(5) . . ?
O7 O11 O2 61.15(5) . . ?
P2 O6 Ga2 138.74(9) 1_455 . ?
P2 O6 O11 174.59(9) 1_455 . ?
Ga2 O6 O11 46.65(4) . . ?
P2 O6 O12 87.34(6) 1_455 1_455 ?
Ga2 O6 O12 133.19(6) . 1_455 ?
O11 O6 O12 87.41(5) . 1_455 ?
P2 O7 Ga2 142.90(9) . . ?
P2 O7 O12 116.93(8) . . ?
Ga2 O7 O12 99.09(6) . . ?
P2 O7 O11 172.38(9) . . ?
Ga2 O7 O11 44.70(4) . . ?
O12 O7 O11 55.94(5) . . ?
P2 O7 O9 129.47(7) . . ?
Ga2 O7 O9 82.58(5) . . ?
O12 O7 O9 43.73(5) . . ?
O11 O7 O9 44.10(4) . . ?
P1 O1 Ga1 144.60(9) . . ?
P1 O1 O10 167.94(9) . . ?
Ga1 O1 O10 47.15(4) . . ?
P1 O4 H21 112(2) . . ?
P2 O8 H22 113(2) . . ?
P3 O9 O12 36.95(5) . . ?
P3 O9 O11 33.57(5) . . ?
O12 O9 O11 59.76(6) . . ?
P3 O9 O10 32.29(5) . 1_556 ?
O12 O9 O10 57.91(6) . 1_556 ?
O11 O9 O10 57.38(5) . 1_556 ?
P3 O9 N3 114.76(9) . 1_656 ?
O12 O9 N3 77.84(7) . 1_656 ?
O11 O9 N3 125.06(7) . 1_656 ?
O10 O9 N3 126.23(8) 1_556 1_656 ?
P3 O9 N4 134.59(9) . 1_656 ?
O12 O9 N4 119.90(8) . 1_656 ?
O11 O9 N4 162.37(8) . 1_656 ?
O10 O9 N4 106.40(7) 1_556 1_656 ?
N3 O9 N4 68.90(7) 1_656 1_656 ?
P3 O9 OW 126.65(9) . . ?
O12 O9 OW 138.37(7) . . ?
O11 O9 OW 93.17(7) . . ?
O10 O9 OW 135.52(8) 1_556 . ?
N3 O9 OW 97.55(7) 1_656 . ?
N4 O9 OW 95.50(7) 1_656 . ?
P3 O9 O16 91.18(7) . 1_556 ?
O12 O9 O16 109.34(6) . 1_556 ?
O11 O9 O16 106.67(6) . 1_556 ?
O10 O9 O16 59.02(5) 1_556 1_556 ?
N3 O9 O16 120.04(7) 1_656 1_556 ?
N4 O9 O16 55.95(5) 1_656 1_556 ?
OW O9 O16 108.54(6) . 1_556 ?
P3 O12 O10 37.02(5) . 1_556 ?
P3 O12 O9 34.32(5) . . ?
O10 O12 O9 62.07(6) 1_556 . ?
P3 O12 O11 35.57(5) . . ?
O10 O12 O11 58.96(5) 1_556 . ?
O9 O12 O11 60.53(6) . . ?
P3 O12 O7 93.14(7) . . ?
O10 O12 O7 124.08(7) 1_556 . ?
O9 O12 O7 90.63(7) . . ?
O11 O12 O7 65.12(5) . . ?
P3 O12 N1 134.11(9) . 1_656 ?
O10 O12 N1 103.08(7) 1_556 1_656 ?
O9 O12 N1 122.14(8) . 1_656 ?
O11 O12 N1 159.66(8) . 1_656 ?
O7 O12 N1 131.97(7) . 1_656 ?
P3 O12 N2 92.13(8) . 1_556 ?
O10 O12 N2 70.00(6) 1_556 1_556 ?
O9 O12 N2 126.35(8) . 1_556 ?
O11 O12 N2 75.23(7) . 1_556 ?
O7 O12 N2 97.25(7) . 1_556 ?
N1 O12 N2 90.09(7) 1_656 1_556 ?
P3 O12 C5 157.64(9) . 1_656 ?
O10 O12 C5 121.01(8) 1_556 1_656 ?
O9 O12 C5 147.30(8) . 1_656 ?
O11 O12 C5 151.73(8) . 1_656 ?
O7 O12 C5 108.13(7) . 1_656 ?
N1 O12 C5 27.57(6) 1_656 1_656 ?
N2 O12 C5 78.71(7) 1_556 1_656 ?
P3 O12 H23 108(2) . . ?
O10 O12 H23 140(2) 1_556 . ?
O9 O12 H23 100(2) . . ?
O11 O12 H23 81(2) . . ?
O7 O12 H23 16(2) . . ?
N1 O12 H23 116(2) 1_656 . ?
N2 O12 H23 102(2) 1_556 . ?
C5 O12 H23 94(2) 1_656 . ?
C1 O14 Ga1 113.85(12) . . ?
C1 O14 O10 111.65(12) . . ?
Ga1 O14 O10 2.28(3) . . ?
C1 O14 O9 95.35(11) . . ?
Ga1 O14 O9 139.82(6) . . ?
O10 O14 O9 140.82(5) . . ?
C2 O16 Ga1 113.66(13) . . ?
C2 O16 O10 156.01(13) . . ?
Ga1 O16 O10 42.43(4) . . ?
C2 O16 O9 151.33(13) . 1_554 ?
Ga1 O16 O9 88.57(5) . 1_554 ?
O10 O16 O9 49.63(4) . 1_554 ?
O13 C1 O14 124.73(19) . . ?
O13 C1 C2 120.09(18) . . ?
O14 C1 C2 115.16(17) . . ?
O13 C1 O9 67.26(11) . . ?
O14 C1 O9 67.58(10) . . ?
C2 C1 O9 146.76(12) . . ?
O15 C2 O16 126.5(2) . . ?
O15 C2 C1 118.74(19) . . ?
O16 C2 C1 114.68(17) . . ?
O15 C2 O10 143.07(15) . . ?
O16 C2 O10 16.72(9) . . ?
C1 C2 O10 98.18(12) . . ?
O15 C2 O9 110.98(14) . 1_554 ?
O16 C2 O9 20.61(9) . 1_554 ?
C1 C2 O9 127.32(12) . 1_554 ?
O10 C2 O9 35.26(3) . 1_554 ?
C1 O13 O9 96.34(12) . . ?
C2 O15 O9 161.34(15) . 4_565 ?
C3 O18 Ga2 115.14(12) . . ?
C3 O18 O11 110.32(11) . . ?
Ga2 O18 O11 4.83(3) . . ?
C4 O20 Ga2 114.45(13) . . ?
C4 O20 O11 158.22(13) . . ?
Ga2 O20 O11 43.81(4) . . ?
C4 O20 O12 141.94(13) . . ?
Ga2 O20 O12 69.69(5) . . ?
O11 O20 O12 43.34(4) . . ?
O17 C3 O18 124.93(19) . . ?
O17 C3 C4 120.12(18) . . ?
O18 C3 C4 114.93(17) . . ?
O19 C4 O20 127.03(19) . . ?
O19 C4 C3 118.75(18) . . ?
O20 C4 C3 114.22(17) . . ?
O19 C4 O11 141.82(14) . . ?
O20 C4 O11 15.01(9) . . ?
C3 C4 O11 99.38(12) . . ?
C4 O19 O12 148.03(13) . 3_657 ?
O9 OW O11 39.80(4) . . ?
O9 OW HW1 18(2) . . ?
O11 OW HW1 31(2) . . ?
O9 OW HW2 95(2) . . ?
O11 OW HW2 134(2) . . ?
HW1 OW HW2 107(3) . . ?
C5 N1 O12 88.62(13) . 1_454 ?
C5 N1 O10 106.11(13) . . ?
O12 N1 O10 115.74(8) 1_454 . ?
C5 N1 O11 79.38(12) . 1_554 ?
O12 N1 O11 81.01(6) 1_454 1_554 ?
O10 N1 O11 44.01(4) . 1_554 ?
C5 N1 O10 112.40(13) . 1_455 ?
O12 N1 O10 35.06(4) 1_454 1_455 ?
O10 N1 O10 127.04(7) . 1_455 ?
O11 N1 O10 110.12(6) 1_554 1_455 ?
C5 N1 H5 109.6(19) . . ?
O12 N1 H5 114.3(19) 1_454 . ?
O10 N1 H5 3.7(18) . . ?
O11 N1 H5 45.3(19) 1_554 . ?
O10 N1 H5 123.8(19) 1_455 . ?
C5 N1 H6 114.8(19) . . ?
O12 N1 H6 121.0(19) 1_454 . ?
O10 N1 H6 108.5(19) . . ?
O11 N1 H6 152.4(19) 1_554 . ?
O10 N1 H6 87.0(19) 1_455 . ?
H5 N1 H6 107(3) . . ?
C5 N1 H7 107.3(19) . . ?
O12 N1 H7 19.3(19) 1_454 . ?
O10 N1 H7 113.3(19) . . ?
O11 N1 H7 89.5(18) 1_554 . ?
O10 N1 H7 20.8(18) 1_455 . ?
H5 N1 H7 111(3) . . ?
H6 N1 H7 107(3) . . ?
N1 C5 C6 112.33(19) . . ?
N1 C5 O12 63.80(11) . 1_454 ?
C6 C5 O12 173.96(16) . 1_454 ?
N1 C5 O11 76.30(12) . 1_554 ?
C6 C5 O11 98.61(14) . 1_554 ?
O12 C5 O11 76.16(6) 1_454 1_554 ?
N1 C5 O10 50.71(11) . . ?
C6 C5 O10 82.31(13) . . ?
O12 C5 O10 91.70(7) 1_454 . ?
O11 C5 O10 40.23(4) 1_554 . ?
N1 C5 H1 109.2(16) . . ?
C6 C5 H1 112.8(16) . . ?
O12 C5 H1 65.7(16) 1_454 . ?
O11 C5 H1 45.6(16) 1_554 . ?
O10 C5 H1 85.8(16) . . ?
N1 C5 H2 107.0(16) . . ?
C6 C5 H2 108.5(16) . . ?
O12 C5 H2 77.4(16) 1_454 . ?
O11 C5 H2 148.3(16) 1_554 . ?
O10 C5 H2 157.6(16) . . ?
H1 C5 H2 107(2) . . ?
N2 C6 C5 113.22(19) . . ?
N2 C6 O10 56.46(11) . . ?
C5 C6 O10 74.01(12) . . ?
N2 C6 O11 53.66(11) . 1_554 ?
C5 C6 O11 59.74(12) . 1_554 ?
O10 C6 O11 36.61(4) . 1_554 ?
N2 C6 O12 22.74(10) . 1_554 ?
C5 C6 O12 94.00(13) . 1_554 ?
O10 C6 O12 34.94(4) . 1_554 ?
O11 C6 O12 35.09(3) 1_554 1_554 ?
N2 C6 H3 107.3(16) . . ?
C5 C6 H3 111.3(16) . . ?
O10 C6 H3 86.3(15) . . ?
O11 C6 H3 122.7(15) 1_554 . ?
O12 C6 H3 105.5(16) 1_554 . ?
N2 C6 H4 107.2(16) . . ?
C5 C6 H4 107.7(16) . . ?
O10 C6 H4 160.7(16) . . ?
O11 C6 H4 127.0(16) 1_554 . ?
O12 C6 H4 127.0(16) 1_554 . ?
H3 C6 H4 110(2) . . ?
C6 N2 O12 146.17(15) . 1_554 ?
C6 N2 O10 100.47(13) . . ?
O12 N2 O10 47.31(5) 1_554 . ?
C6 N2 O11 105.65(14) . 1_554 ?
O12 N2 O11 46.22(5) 1_554 1_554 ?
O10 N2 O11 44.00(4) . 1_554 ?
C6 N2 H8 109.8(18) . . ?
O12 N2 H8 101.1(18) 1_554 . ?
O10 N2 H8 129.8(18) . . ?
O11 N2 H8 144.3(18) 1_554 . ?
C6 N2 H9 105.3(19) . . ?
O12 N2 H9 54.5(19) 1_554 . ?
O10 N2 H9 31.6(19) . . ?
O11 N2 H9 73.7(19) 1_554 . ?
H8 N2 H9 100(3) . . ?
C6 N2 H10 108.5(19) . . ?
O12 N2 H10 72.5(19) 1_554 . ?
O10 N2 H10 97.5(18) . . ?
O11 N2 H10 54.1(18) 1_554 . ?
H8 N2 H10 109(3) . . ?
H9 N2 H10 123(3) . . ?
C7 N3 O9 99.58(13) . 1_454 ?
C7 N3 O11 91.50(13) . 1_554 ?
O9 N3 O11 127.86(8) 1_454 1_554 ?
C7 N3 O12 107.47(14) . 1_454 ?
O9 N3 O12 47.13(5) 1_454 1_454 ?
O11 N3 O12 80.88(6) 1_554 1_454 ?
C7 N3 O9 60.85(11) . 1_554 ?
O9 N3 O9 152.79(8) 1_454 1_554 ?
O11 N3 O9 42.62(4) 1_554 1_554 ?
O12 N3 O9 117.18(6) 1_454 1_554 ?
C7 N3 O10 56.94(12) . . ?
O9 N3 O10 116.20(7) 1_454 . ?
O11 N3 O10 36.90(4) 1_554 . ?
O12 N3 O10 81.61(5) 1_454 . ?
O9 N3 O10 38.18(4) 1_554 . ?
C7 N3 H15 105.5(19) . . ?
O9 N3 H15 107.6(19) 1_454 . ?
O11 N3 H15 118.1(19) 1_554 . ?
O12 N3 H15 141.3(19) 1_454 . ?
O9 N3 H15 96.4(19) 1_554 . ?
O10 N3 H15 134.5(19) . . ?
C7 N3 H16 109.9(19) . . ?
O9 N3 H16 116.8(19) 1_454 . ?
O11 N3 H16 19.2(19) 1_554 . ?
O12 N3 H16 70.7(19) 1_454 . ?
O9 N3 H16 60.4(19) 1_554 . ?
O10 N3 H16 53.5(19) . . ?
H15 N3 H16 116(3) . . ?
C7 N3 H17 112.0(18) . . ?
O9 N3 H17 13.7(18) 1_454 . ?
O11 N3 H17 119.5(19) 1_554 . ?
O12 N3 H17 39.6(18) 1_454 . ?
O9 N3 H17 155.4(19) 1_554 . ?
O10 N3 H17 117.3(18) . . ?
H15 N3 H17 108(3) . . ?
H16 N3 H17 106(3) . . ?
N3 C7 C8 112.69(19) . . ?
N3 C7 O9 95.78(13) . 1_554 ?
C8 C7 O9 131.64(16) . 1_554 ?
N3 C7 O9 54.86(11) . 1_454 ?
C8 C7 O9 81.19(13) . 1_454 ?
O9 C7 O9 145.24(10) 1_554 1_454 ?
N3 C7 O11 62.63(12) . 1_554 ?
C8 C7 O11 170.59(16) . 1_554 ?
O9 C7 O11 44.66(5) 1_554 1_554 ?
O9 C7 O11 101.00(8) 1_454 1_554 ?
N3 C7 O10 102.13(14) . . ?
C8 C7 O10 144.87(16) . . ?
O9 C7 O10 44.54(4) 1_554 . ?
O9 C7 O10 117.41(8) 1_454 . ?
O11 C7 O10 41.68(4) 1_554 . ?
N3 C7 O12 52.10(12) . 1_454 ?
C8 C7 O12 117.59(14) . 1_454 ?
O9 C7 O12 110.77(7) 1_554 1_454 ?
O9 C7 O12 38.18(4) 1_454 1_454 ?
O11 C7 O12 66.86(6) 1_554 1_454 ?
O10 C7 O12 80.22(6) . 1_454 ?
N3 C7 H11 112.1(17) . . ?
C8 C7 H11 106.4(17) . . ?
O9 C7 H11 25.3(17) 1_554 . ?
O9 C7 H11 166.9(18) 1_454 . ?
O11 C7 H11 69.8(17) 1_554 . ?
O10 C7 H11 62.3(17) . . ?
O12 C7 H11 136.0(17) 1_454 . ?
N3 C7 H12 105.5(18) . . ?
C8 C7 H12 111.5(17) . . ?
O9 C7 H12 96.3(17) 1_554 . ?
O9 C7 H12 77.2(18) 1_454 . ?
O11 C7 H12 77.9(17) 1_554 . ?
O10 C7 H12 51.9(17) . . ?
O12 C7 H12 54.9(18) 1_454 . ?
H11 C7 H12 109(2) . . ?
N4 C8 C7 113.63(19) . . ?
N4 C8 O9 52.72(11) . 1_454 ?
C7 C8 O9 73.64(13) . 1_454 ?
N4 C8 H13 108.4(18) . . ?
C7 C8 H13 106.5(18) . . ?
O9 C8 H13 155.6(18) 1_454 . ?
N4 C8 H14 106.2(18) . . ?
C7 C8 H14 112.5(17) . . ?
O9 C8 H14 92.3(18) 1_454 . ?
H13 C8 H14 109(2) . . ?
C8 N4 O9 102.86(13) . 1_454 ?
C8 N4 H18 110.9(18) . . ?
O9 N4 H18 11.3(18) 1_454 . ?
C8 N4 H19 108.9(18) . . ?
O9 N4 H19 119.0(19) 1_454 . ?
H18 N4 H19 108(3) . . ?
C8 N4 H20 106.3(19) . . ?
O9 N4 H20 110.6(19) 1_454 . ?
H18 N4 H20 114(3) . . ?
H19 N4 H20 108(2) . . ?

loop_
_geom_bond_atom_site_label_1
_geom_bond_atom_site_label_2
_geom_bond_distance
_geom_bond_site_symmetry_2
_geom_bond_publ_flag
Ga1 O5 1.9333(14) . ?
Ga1 O10 1.9516(14) . ?
Ga1 O3 1.9574(14) . ?
Ga1 O1 1.9685(14) . ?
Ga1 O14 1.9871(14) . ?
Ga1 O16 2.0118(14) . ?
Ga1 O9 3.7295(16) 1_554 ?
Ga1 O12 4.0132(16) 1_554 ?
Ga1 O11 4.3443(16) 1_554 ?
Ga2 O2 1.8896(14) . ?
Ga2 O11 1.9387(13) . ?
Ga2 O6 1.9401(14) . ?
Ga2 O7 1.9931(14) . ?
Ga2 O18 2.0021(14) . ?
Ga2 O20 2.0401(14) . ?
Ga2 O12 3.5187(16) . ?
Ga2 O9 3.9165(15) . ?
Ga2 O10 4.3198(16) 1_556 ?
Ga2 O12 4.8377(16) 1_455 ?
P1 O1 1.5114(14) . ?
P1 O2 1.5138(14) . ?
P1 O3 1.5205(14) 1_455 ?
P1 O4 1.5829(16) . ?
P1 O10 4.1429(15) . ?
P1 O10 4.2176(16) 1_455 ?
P1 O11 4.2955(16) . ?
P1 O12 4.6410(17) 1_454 ?
P2 O5 1.5119(14) . ?
P2 O6 1.5144(14) 1_655 ?
P2 O7 1.5285(14) . ?
P2 O8 1.5810(16) . ?
P2 O12 3.5649(17) . ?
P2 O11 4.1714(15) 1_655 ?
P2 O10 4.2644(16) . ?
P2 O11 4.2755(15) . ?
P3 O9 1.4975(15) . ?
P3 O10 1.5261(14) 1_556 ?
P3 O11 1.5315(14) . ?
P3 O12 1.5965(15) . ?
O5 O10 2.7532(19) . ?
O3 P1 1.5205(14) 1_655 ?
O3 O10 2.6979(19) . ?
O3 O12 3.465(2) 1_554 ?
O3 O9 3.581(2) 1_554 ?
O10 P3 1.5261(14) 1_554 ?
O10 O11 2.4495(19) 1_554 ?
O10 O12 2.460(2) 1_554 ?
O10 O9 2.566(2) 1_554 ?
O10 O1 2.6528(19) . ?
O2 O11 2.7827(19) . ?
O2 O9 3.729(2) . ?
O11 O10 2.4495(19) 1_556 ?
O11 O12 2.517(2) . ?
O11 O9 2.536(2) . ?
O11 O6 2.6613(19) . ?
O11 O7 2.7557(19) . ?
O6 P2 1.5144(14) 1_455 ?
O6 O12 3.298(2) 1_455 ?
O7 O12 2.602(2) . ?
O7 O9 3.639(2) . ?
O4 H21 0.729(19) . ?
O8 H22 0.739(18) . ?
O9 O12 2.515(2) . ?
O9 O10 2.566(2) 1_556 ?
O9 N3 2.813(2) 1_656 ?
O9 N4 2.851(2) 1_656 ?
O9 OW 2.899(2) . ?
O9 O16 3.191(2) 1_556 ?
O12 O10 2.460(2) 1_556 ?
O12 N1 2.858(2) 1_656 ?
O12 N2 2.974(3) 1_556 ?
O12 C5 3.185(3) 1_656 ?
O12 H23 0.745(18) . ?
O14 C1 1.276(2) . ?
O16 C2 1.270(2) . ?
O16 O9 3.191(2) 1_554 ?
C1 O13 1.230(2) . ?
C1 C2 1.543(3) . ?
C2 O15 1.226(3) . ?
C2 O9 4.348(3) 1_554 ?
O15 O9 3.888(2) 4_565 ?
O18 C3 1.279(2) . ?
O20 C4 1.275(2) . ?
C3 O17 1.226(2) . ?
C3 C4 1.552(3) . ?
C4 O19 1.229(2) . ?
O19 O12 3.904(2) 3_657 ?
OW HW1 0.79(2) . ?
OW HW2 0.79(2) . ?
N1 C5 1.475(3) . ?
N1 O12 2.858(2) 1_454 ?
N1 O11 3.479(2) 1_554 ?
N1 O10 4.172(2) 1_455 ?
N1 H5 0.895(13) . ?
N1 H6 0.899(13) . ?
N1 H7 0.903(13) . ?
C5 C6 1.503(3) . ?
C5 O12 3.185(3) 1_454 ?
C5 O11 3.520(3) 1_554 ?
C5 H1 0.943(15) . ?
C5 H2 0.944(15) . ?
C6 N2 1.478(3) . ?
C6 O11 4.029(3) 1_554 ?
C6 O12 4.282(3) 1_554 ?
C6 H3 0.942(15) . ?
C6 H4 0.946(15) . ?
N2 O12 2.974(3) 1_554 ?
N2 O11 3.370(3) 1_554 ?
N2 H8 0.911(13) . ?
N2 H9 0.906(13) . ?
N2 H10 0.907(13) . ?
N3 C7 1.484(3) . ?
N3 O9 2.813(2) 1_454 ?
N3 O11 3.020(2) 1_554 ?
N3 O12 3.355(3) 1_454 ?
N3 O9 3.722(3) 1_554 ?
N3 H15 0.888(12) . ?
N3 H16 0.891(13) . ?
N3 H17 0.894(12) . ?
C7 C8 1.503(3) . ?
C7 O9 3.267(3) 1_554 ?
C7 O9 3.391(3) 1_454 ?
C7 O11 3.400(3) 1_554 ?
C7 O12 4.056(3) 1_454 ?
C7 H11 0.940(16) . ?
C7 H12 0.937(16) . ?
C8 N4 1.482(3) . ?
C8 O9 3.493(3) 1_454 ?
C8 H13 0.940(16) . ?
C8 H14 0.938(16) . ?
N4 O9 2.851(2) 1_454 ?
N4 H18 0.890(13) . ?
N4 H19 0.892(12) . ?
N4 H20 0.887(12) . ?

loop_
_geom_hbond_atom_site_label_D
_geom_hbond_atom_site_label_H
_geom_hbond_atom_site_label_A
_geom_hbond_distance_DH
_geom_hbond_distance_HA
_geom_hbond_distance_DA
_geom_hbond_angle_DHA
_geom_hbond_site_symmetry_A
O4 H21 OW 0.729(19) 1.885(19) 2.609(2) 172(3) .
O8 H22 O19 0.739(18) 1.957(19) 2.697(2) 179(3) 3_657
O12 H23 O7 0.745(18) 1.90(2) 2.602(2) 158(3) .
OW HW1 O9 0.79(2) 2.16(2) 2.899(2) 156(3) .
OW HW2 O15 0.79(2) 1.96(2) 2.732(2) 165(3) 4_566
N1 H5 O10 0.895(13) 2.007(13) 2.899(2) 175(3) .
N1 H6 O18 0.899(13) 2.016(14) 2.908(2) 171(3) .
N1 H7 O12 0.903(13) 2.029(18) 2.858(2) 152(3) 1_454
N2 H8 O17 0.911(13) 1.912(15) 2.801(3) 165(3) 3_656
N2 H9 O10 0.906(13) 2.42(2) 3.145(3) 137(2) .
N2 H10 O20 0.907(13) 1.942(14) 2.832(3) 166(3) 1_554
N3 H15 O13 0.888(12) 2.005(17) 2.835(3) 155(3) 1_454
N3 H16 O11 0.891(13) 2.198(17) 3.020(2) 153(3) 1_554
N3 H17 O9 0.894(12) 1.955(15) 2.813(2) 160(3) 1_454
N4 H18 O9 0.890(13) 1.986(15) 2.851(2) 164(3) 1_454
N4 H19 O13 0.892(12) 1.948(15) 2.803(2) 160(3) 4_465
N4 H20 O4 0.887(12) 2.254(13) 3.133(3) 171(3) .
